data_9016290
loop_
_publ_author_name
'Nitta, E.'
'Kimata, M.'
'Hoshino, M.'
'Echigo, T.'
'Hamasaki, S.'
'Nishida, N.'
'Shimizu, M.'
'Akasak, T.'

_publ_section_title
;
 Crystal chemistry of ZnS minerals formed as high-temperature volcanic sublimates:
 matraite identical with sphalerite
;
_journal_name_full 'Journal of Mineralogical and Petrological Sciences'
_journal_page_first 145
_journal_page_last 151
_journal_paper_doi 10.2465/jmps.071022f
_journal_volume 103
_journal_year 2008
_chemical_compound_source 'Iwodake volcano, Satsuma-Iwojima, Kyushu, SW Japan'
_chemical_formula_sum 'Cd0.002 Cu0.005 Fe0.023 In0.002 S Zn0.968'
_chemical_name_mineral Sphalerite
_space_group_IT_number 216
_symmetry_space_group_name_Hall 'F -4 2 3'
_symmetry_space_group_name_H-M 'F -4 3 m'
_cell_angle_alpha 90
_cell_angle_beta 90
_cell_angle_gamma 90
_cell_length_a 5.4159
_cell_length_b 5.4159
_cell_length_c 5.4159
_cell_formula_units_Z 4
_cell_volume 158.859
_database_code_amcsd 0018328
_exptl_crystal_density_diffrn 4.073
_cod_original_formula_sum '(Zn.968 Fe.023 Cu.005 In.002 Cd.002) S'
_cod_database_code 9016290

loop_
_space_group_symop_operation_xyz
x,y,z
x,1/2+y,1/2+z
1/2+x,y,1/2+z
1/2+x,1/2+y,z
-z,x,-y
-z,1/2+x,1/2-y
1/2-z,x,1/2-y
1/2-z,1/2+x,-y
-y,z,-x
-y,1/2+z,1/2-x
1/2-y,z,1/2-x
1/2-y,1/2+z,-x
-x,y,-z
-x,1/2+y,1/2-z
1/2-x,y,1/2-z
1/2-x,1/2+y,-z
x,-z,-y
x,1/2-z,1/2-y
1/2+x,-z,1/2-y
1/2+x,1/2-z,-y
z,-y,-x
z,1/2-y,1/2-x
1/2+z,-y,1/2-x
1/2+z,1/2-y,-x
y,-x,-z
y,1/2-x,1/2-z
1/2+y,-x,1/2-z
1/2+y,1/2-x,-z
x,z,y
x,1/2+z,1/2+y
1/2+x,z,1/2+y
1/2+x,1/2+z,y
z,y,x
z,1/2+y,1/2+x
1/2+z,y,1/2+x
1/2+z,1/2+y,x
y,x,z
y,1/2+x,1/2+z
1/2+y,x,1/2+z
1/2+y,1/2+x,z
-z,-x,y
-z,1/2-x,1/2+y
1/2-z,-x,1/2+y
1/2-z,1/2-x,y
-y,-z,x
-y,1/2-z,1/2+x
1/2-y,-z,1/2+x
1/2-y,1/2-z,x
-x,-y,z
-x,1/2-y,1/2+z
1/2-x,-y,1/2+z
1/2-x,1/2-y,z
z,-x,-y
z,1/2-x,1/2-y
1/2+z,-x,1/2-y
1/2+z,1/2-x,-y
y,-z,-x
y,1/2-z,1/2-x
1/2+y,-z,1/2-x
1/2+y,1/2-z,-x
x,-y,-z
x,1/2-y,1/2-z
1/2+x,-y,1/2-z
1/2+x,1/2-y,-z
-x,z,-y
-x,1/2+z,1/2-y
1/2-x,z,1/2-y
1/2-x,1/2+z,-y
-z,y,-x
-z,1/2+y,1/2-x
1/2-z,y,1/2-x
1/2-z,1/2+y,-x
-y,x,-z
-y,1/2+x,1/2-z
1/2-y,x,1/2-z
1/2-y,1/2+x,-z
-x,-z,y
-x,1/2-z,1/2+y
1/2-x,-z,1/2+y
1/2-x,1/2-z,y
-z,-y,x
-z,1/2-y,1/2+x
1/2-z,-y,1/2+x
1/2-z,1/2-y,x
-y,-x,z
-y,1/2-x,1/2+z
1/2-y,-x,1/2+z
1/2-y,1/2-x,z
z,x,y
z,1/2+x,1/2+y
1/2+z,x,1/2+y
1/2+z,1/2+x,y
y,z,x
y,1/2+z,1/2+x
1/2+y,z,1/2+x
1/2+y,1/2+z,x

loop_
_atom_site_aniso_label
_atom_site_aniso_U_11
_atom_site_aniso_U_22
_atom_site_aniso_U_33
_atom_site_aniso_U_12
_atom_site_aniso_U_13
_atom_site_aniso_U_23
Zn 0.01120 0.01120 0.01120 0.00000 0.00000 0.00000
Fe 0.01120 0.01120 0.01120 0.00000 0.00000 0.00000
Cu 0.01120 0.01120 0.01120 0.00000 0.00000 0.00000
In 0.01120 0.01120 0.01120 0.00000 0.00000 0.00000
Cd 0.01120 0.01120 0.01120 0.00000 0.00000 0.00000
S 0.00830 0.00830 0.00830 0.00000 0.00000 0.00000

loop_
_atom_site_label
_atom_site_fract_x
_atom_site_fract_y
_atom_site_fract_z
_atom_site_occupancy
_atom_site_U_iso_or_equiv
Zn 0.00000 0.00000 0.00000 0.96800 0.01120
Fe 0.00000 0.00000 0.00000 0.02300 0.01120
Cu 0.00000 0.00000 0.00000 0.00500 0.01120
In 0.00000 0.00000 0.00000 0.00200 0.01120
Cd 0.00000 0.00000 0.00000 0.00200 0.01120
S 0.25000 0.25000 0.25000 1.00000 0.00830

loop_
_cod_related_entry_id
_cod_related_entry_database
_cod_related_entry_code
1 AMCSD 0018328
